data_4301144
loop_
_publ_author_name
'Anthony Haynes'
'Anthony J. H. M. Meijer'
'James R. Lyons'
'Harry Adams'

_publ_section_title
;
Identification of the Reactive cis,mer Isomer of [Ir(CO)2I3Me]-: Relation
to the Mechanism of Iridium-Catalyzed Methanol Carbonylation
;
_journal_name_full 'Inorganic Chemistry'
_journal_page_first 28
_journal_page_last 35
_journal_paper_doi 10.1021/ic8017858
_journal_volume 48
_journal_year 2009
_chemical_formula_sum 'C28 H27 As I4 Ir2 O3'
_chemical_formula_weight 1378.42
_chemical_name_systematic
;
 ?
;
_space_group_IT_number 2
_symmetry_cell_setting triclinic
_symmetry_space_group_name_Hall '-P 1'
_symmetry_space_group_name_H-M 'P -1'
_atom_sites_solution_hydrogens geom
_atom_sites_solution_primary direct
_atom_sites_solution_secondary difmap
_audit_creation_method SHELXL-97
_cell_angle_alpha 77.14(3)
_cell_angle_beta 72.89(3)
_cell_angle_gamma 81.07(3)
_cell_formula_units_Z 2
_cell_length_a 11.080(2)
_cell_length_b 12.210(2)
_cell_length_c 14.080(3)
_cell_measurement_reflns_used 5195
_cell_measurement_temperature 150(2)
_cell_measurement_theta_max 46.426
_cell_measurement_theta_min 4994
_cell_volume 1766.6(7)
_computing_cell_refinement 'Bruker XSCANS'
_computing_data_collection 'Bruker XSCANS'
_computing_data_reduction 'Bruker SAINT'
_computing_molecular_graphics 'Bruker SHELXTL'
_computing_publication_material 'Bruker SHELXTL'
_computing_structure_refinement 'SHELXL-97 (Sheldrick, 1997)'
_computing_structure_solution 'SHELXS-97 (Sheldrick, 1990)'
_diffrn_ambient_temperature 150(2)
_diffrn_detector_area_resol_mean 100
_diffrn_measured_fraction_theta_full 0.996
_diffrn_measured_fraction_theta_max 0.959
_diffrn_measurement_device_type 'Bruker SMART'
_diffrn_measurement_method '\w scans'
_diffrn_radiation_monochromator graphite
_diffrn_radiation_source 'fine-focus sealed tube'
_diffrn_radiation_type MoK\a
_diffrn_radiation_wavelength 0.71073
_diffrn_reflns_av_R_equivalents 0.0684
_diffrn_reflns_av_sigmaI/netI 0.0558
_diffrn_reflns_limit_h_max 13
_diffrn_reflns_limit_h_min -13
_diffrn_reflns_limit_k_max 15
_diffrn_reflns_limit_k_min -15
_diffrn_reflns_limit_l_max 17
_diffrn_reflns_limit_l_min -17
_diffrn_reflns_number 41117
_diffrn_reflns_theta_full 25.00
_diffrn_reflns_theta_max 26.57
_diffrn_reflns_theta_min 1.54
_diffrn_standards_decay_% 0
_diffrn_standards_interval_count 0
_diffrn_standards_interval_time 0
_diffrn_standards_number 0
_exptl_absorpt_coefficient_mu 11.975
_exptl_absorpt_correction_T_max 0.5335
_exptl_absorpt_correction_T_min 0.3806
_exptl_absorpt_correction_type multi-scan
_exptl_absorpt_process_details sadabs
_exptl_crystal_colour red
_exptl_crystal_density_diffrn 2.591
_exptl_crystal_density_method 'not measured'
_exptl_crystal_description block
_exptl_crystal_F_000 1236
_exptl_crystal_size_max 0.10
_exptl_crystal_size_mid 0.06
_exptl_crystal_size_min 0.06
_refine_diff_density_max 1.116
_refine_diff_density_min -1.369
_refine_diff_density_rms 0.173
_refine_ls_extinction_method none
_refine_ls_goodness_of_fit_ref 0.979
_refine_ls_hydrogen_treatment constr
_refine_ls_matrix_type full
_refine_ls_number_parameters 333
_refine_ls_number_reflns 7079
_refine_ls_number_restraints 0
_refine_ls_restrained_S_all 0.979
_refine_ls_R_factor_all 0.0735
_refine_ls_R_factor_gt 0.0382
_refine_ls_shift/su_max 0.001
_refine_ls_shift/su_mean 0.000
_refine_ls_structure_factor_coef Fsqd
_refine_ls_weighting_details 'calc w=1/[\s^2^(Fo^2^)+(0.0338P)^2^+5.4542P] where P=(Fo^2^+2Fc^2^)/3'
_refine_ls_weighting_scheme calc
_refine_ls_wR_factor_gt 0.0766
_refine_ls_wR_factor_ref 0.0893
_reflns_number_gt 4761
_reflns_number_total 7079
_reflns_threshold_expression >2sigma(I)
_cod_data_source_file ic8017858_si_002_2.cif
_cod_data_source_block iah220
_cod_depositor_comments
;
The following automatic conversions were performed:
'_symmetry_cell_setting' value 'Triclinic' changed to 'triclinic'
according to '/home/saulius/struct/CIF-dictionaries/cif_core.dic'
dictionary named 'cif_core.dic' version 2.4.1 from 2010-06-29.

Automatic conversion script
Id: cif_fix_enum 1527 2010-12-29 10:47:43Z saulius 
;
_cod_original_cell_volume 1766.6(6)
_cod_database_code 4301144

loop_
_symmetry_equiv_pos_as_xyz
'x, y, z'
'-x, -y, -z'

loop_
_atom_site_label
_atom_site_type_symbol
_atom_site_fract_x
_atom_site_fract_y
_atom_site_fract_z
_atom_site_U_iso_or_equiv
_atom_site_adp_type
_atom_site_occupancy
_atom_site_symmetry_multiplicity
_atom_site_calc_flag
_atom_site_refinement_flags
_atom_site_disorder_assembly
_atom_site_disorder_group
As1 As 0.39666(9) 0.13408(8) 0.67872(7) 0.0427(2) Uani 1 1 d . . .
I1 I 0.13717(8) 0.90168(6) 0.04873(6) 0.0721(2) Uani 1 1 d . . .
I2 I -0.00456(7) 0.37010(6) 0.19729(6) 0.0645(2) Uani 1 1 d . . .
I3 I 0.34598(6) 0.48725(5) 0.12490(5) 0.04963(17) Uani 1 1 d . . .
I4 I 0.19385(7) 0.68486(7) 0.29823(6) 0.0679(2) Uani 1 1 d . . .
Ir1 Ir 0.25754(4) 0.70267(3) 0.08179(3) 0.04511(12) Uani 1 1 d . . .
Ir2 Ir 0.09639(3) 0.51505(3) 0.25860(3) 0.04404(11) Uani 1 1 d . . .
O1 O 0.5049(8) 0.8082(8) 0.0148(7) 0.092(3) Uani 1 1 d . . .
O2 O 0.1256(10) 0.3452(8) 0.4344(6) 0.104(3) Uani 1 1 d . . .
O3 O 0.0802(6) 0.6327(5) 0.1295(5) 0.0525(17) Uani 1 1 d . . .
H1A H 0.0129 0.6717 0.1200 0.063 Uiso 1 1 d R . .
C1 C 0.4111(10) 0.7653(8) 0.0409(8) 0.059(3) Uani 1 1 d . . .
C2 C 0.1149(11) 0.4102(10) 0.3687(8) 0.068(3) Uani 1 1 d . . .
C3 C 0.2741(8) 0.6947(7) -0.0787(6) 0.041(2) Uani 1 1 d . . .
H3A H 0.2844 0.7685 -0.1198 0.062 Uiso 1 1 calc R . .
H3B H 0.1987 0.6682 -0.0824 0.062 Uiso 1 1 calc R . .
H3C H 0.3464 0.6438 -0.1028 0.062 Uiso 1 1 calc R . .
C4 C -0.0967(8) 0.5632(9) 0.3411(7) 0.052(3) Uani 1 1 d . . .
H4A H -0.1312 0.4990 0.3890 0.077 Uiso 1 1 calc R . .
H4B H -0.1477 0.5899 0.2945 0.077 Uiso 1 1 calc R . .
H4C H -0.0965 0.6221 0.3763 0.077 Uiso 1 1 calc R . .
C5 C 0.2556(9) 0.0715(8) 0.6617(7) 0.046(2) Uani 1 1 d . . .
C6 C 0.2114(11) 0.1079(10) 0.5796(8) 0.072(3) Uani 1 1 d . . .
H6 H 0.2518 0.1627 0.5276 0.086 Uiso 1 1 calc R . .
C7 C 0.1083(14) 0.0661(14) 0.5710(12) 0.108(6) Uani 1 1 d . . .
H7 H 0.0798 0.0924 0.5134 0.130 Uiso 1 1 calc R . .
C8 C 0.0468(14) -0.0145(15) 0.6466(14) 0.106(5) Uani 1 1 d . . .
H8 H -0.0240 -0.0418 0.6408 0.127 Uiso 1 1 calc R . .
C9 C 0.0889(11) -0.0535(10) 0.7288(11) 0.080(4) Uani 1 1 d . . .
H9 H 0.0480 -0.1090 0.7796 0.096 Uiso 1 1 calc R . .
C10 C 0.1946(11) -0.0113(9) 0.7389(8) 0.067(3) Uani 1 1 d . . .
H10 H 0.2235 -0.0381 0.7963 0.081 Uiso 1 1 calc R . .
C11 C 0.5120(6) 0.0181(5) 0.7186(5) 0.049(2) Uani 1 1 d G . .
C12 C 0.5237(7) -0.0841(6) 0.6873(5) 0.072(3) Uani 1 1 d G . .
H12 H 0.4719 -0.0948 0.6494 0.086 Uiso 1 1 calc R . .
C13 C 0.6129(8) -0.1706(5) 0.7126(6) 0.079(4) Uani 1 1 d G . .
H13 H 0.6207 -0.2390 0.6917 0.095 Uiso 1 1 calc R . .
C14 C 0.6903(7) -0.1547(6) 0.7693(6) 0.079(4) Uani 1 1 d G . .
H14 H 0.7499 -0.2125 0.7862 0.095 Uiso 1 1 calc R . .
C15 C 0.6785(7) -0.0524(7) 0.8006(6) 0.080(4) Uani 1 1 d G . .
H15 H 0.7303 -0.0418 0.8385 0.096 Uiso 1 1 calc R . .
C16 C 0.5894(7) 0.0340(5) 0.7753(5) 0.072(3) Uani 1 1 d G . .
H16 H 0.5815 0.1025 0.7962 0.086 Uiso 1 1 calc R . .
C17 C 0.3353(8) 0.2257(8) 0.7787(7) 0.042(2) Uani 1 1 d . . .
C18 C 0.2324(9) 0.1942(9) 0.8611(7) 0.051(3) Uani 1 1 d . . .
H18 H 0.1958 0.1281 0.8685 0.061 Uiso 1 1 calc R . .
C19 C 0.1869(10) 0.2638(10) 0.9309(8) 0.062(3) Uani 1 1 d . . .
H19 H 0.1153 0.2473 0.9842 0.075 Uiso 1 1 calc R . .
C20 C 0.2471(11) 0.3586(10) 0.9222(8) 0.064(3) Uani 1 1 d . . .
H20 H 0.2178 0.4037 0.9712 0.077 Uiso 1 1 calc R . .
C21 C 0.3499(10) 0.3858(9) 0.8416(8) 0.055(3) Uani 1 1 d . . .
H21 H 0.3888 0.4501 0.8358 0.066 Uiso 1 1 calc R . .
C22 C 0.3958(9) 0.3198(8) 0.7696(8) 0.051(3) Uani 1 1 d . . .
H22 H 0.4663 0.3379 0.7156 0.062 Uiso 1 1 calc R . .
C23 C 0.4833(10) 0.2251(9) 0.5550(7) 0.053(3) Uani 1 1 d . . .
C24 C 0.6089(10) 0.1954(10) 0.5065(8) 0.070(3) Uani 1 1 d . . .
H24 H 0.6506 0.1289 0.5335 0.084 Uiso 1 1 calc R . .
C25 C 0.6746(12) 0.2636(12) 0.4174(9) 0.089(4) Uani 1 1 d . . .
H25 H 0.7593 0.2439 0.3864 0.107 Uiso 1 1 calc R . .
C26 C 0.6127(14) 0.3570(12) 0.3787(9) 0.086(4) Uani 1 1 d . . .
H26 H 0.6546 0.4029 0.3198 0.104 Uiso 1 1 calc R . .
C27 C 0.4878(13) 0.3866(11) 0.4245(9) 0.079(4) Uani 1 1 d . . .
H27 H 0.4460 0.4515 0.3953 0.095 Uiso 1 1 calc R . .
C28 C 0.4228(11) 0.3217(9) 0.5136(8) 0.065(3) Uani 1 1 d . . .
H28 H 0.3389 0.3438 0.5447 0.079 Uiso 1 1 calc R . .

loop_
_atom_site_aniso_label
_atom_site_aniso_U_11
_atom_site_aniso_U_22
_atom_site_aniso_U_33
_atom_site_aniso_U_23
_atom_site_aniso_U_13
_atom_site_aniso_U_12
As1 0.0456(5) 0.0350(5) 0.0427(5) -0.0059(4) -0.0055(4) -0.0038(4)
I1 0.0773(5) 0.0432(4) 0.0886(6) -0.0008(4) -0.0243(4) 0.0026(4)
I2 0.0553(4) 0.0598(5) 0.0769(5) -0.0191(4) -0.0058(4) -0.0154(4)
I3 0.0401(3) 0.0426(4) 0.0604(4) -0.0076(3) -0.0085(3) 0.0002(3)
I4 0.0790(5) 0.0678(5) 0.0638(5) -0.0245(4) -0.0168(4) -0.0143(4)
Ir1 0.0459(2) 0.0386(2) 0.0494(2) -0.00270(18) -0.01410(17) -0.00546(17)
Ir2 0.0412(2) 0.0430(2) 0.0432(2) -0.00501(17) -0.00735(16) -0.00233(17)
O1 0.076(6) 0.093(7) 0.106(7) 0.014(5) -0.027(5) -0.045(5)
O2 0.149(9) 0.080(7) 0.061(6) 0.023(5) -0.027(6) -0.001(6)
O3 0.052(4) 0.041(4) 0.065(4) 0.001(3) -0.022(3) -0.008(3)
C1 0.062(7) 0.033(6) 0.076(8) 0.000(5) -0.014(6) -0.005(5)
C2 0.078(8) 0.066(8) 0.047(7) -0.014(6) 0.000(6) 0.001(6)
C3 0.047(5) 0.028(5) 0.054(6) -0.011(4) -0.014(4) -0.010(4)
C4 0.035(5) 0.058(7) 0.066(7) -0.031(5) -0.017(5) 0.017(5)
C5 0.053(6) 0.038(6) 0.046(6) -0.013(5) -0.006(4) -0.006(5)
C6 0.091(9) 0.076(9) 0.060(7) 0.001(6) -0.039(7) -0.027(7)
C7 0.115(12) 0.128(14) 0.104(11) 0.016(10) -0.071(10) -0.050(11)
C8 0.086(11) 0.134(15) 0.128(14) -0.049(12) -0.048(10) -0.026(10)
C9 0.066(8) 0.056(8) 0.112(11) -0.023(8) 0.005(7) -0.033(6)
C10 0.086(8) 0.055(7) 0.059(7) -0.011(6) -0.004(6) -0.028(6)
C11 0.055(6) 0.035(6) 0.052(6) -0.012(5) -0.006(5) -0.003(5)
C12 0.085(8) 0.058(8) 0.077(8) -0.021(6) -0.033(7) 0.008(7)
C13 0.089(9) 0.052(8) 0.100(10) -0.033(7) -0.025(8) 0.013(7)
C14 0.067(8) 0.065(9) 0.101(10) -0.009(8) -0.025(7) 0.003(7)
C15 0.079(8) 0.073(9) 0.092(9) -0.004(7) -0.050(7) 0.013(7)
C16 0.075(8) 0.059(8) 0.091(9) -0.026(7) -0.037(7) 0.009(6)
C17 0.045(5) 0.034(5) 0.042(5) -0.004(4) -0.009(4) 0.000(4)
C18 0.059(6) 0.048(6) 0.048(6) -0.017(5) -0.006(5) -0.015(5)
C19 0.065(7) 0.068(8) 0.054(7) -0.021(6) -0.010(5) -0.003(6)
C20 0.074(8) 0.067(8) 0.060(7) -0.032(6) -0.027(6) 0.012(6)
C21 0.064(7) 0.042(6) 0.068(7) -0.016(6) -0.028(6) -0.007(5)
C22 0.047(6) 0.042(6) 0.067(7) -0.011(5) -0.014(5) -0.011(5)
C23 0.056(6) 0.050(7) 0.051(6) -0.011(5) -0.007(5) -0.014(5)
C24 0.066(7) 0.058(8) 0.068(8) -0.002(6) -0.002(6) -0.003(6)
C25 0.079(9) 0.091(11) 0.064(8) 0.000(8) 0.017(7) 0.001(8)
C26 0.101(11) 0.074(10) 0.067(8) 0.015(7) 0.000(8) -0.041(8)
C27 0.092(10) 0.064(8) 0.070(8) 0.013(7) -0.015(7) -0.022(7)
C28 0.075(8) 0.050(7) 0.057(7) -0.006(6) 0.000(6) -0.005(6)

loop_
_atom_type_symbol
_atom_type_description
_atom_type_scat_dispersion_real
_atom_type_scat_dispersion_imag
_atom_type_scat_source
C C 0.0033 0.0016 'International Tables Vol C Tables 4.2.6.8 and 6.1.1.4'
H H 0.0000 0.0000 'International Tables Vol C Tables 4.2.6.8 and 6.1.1.4'
O O 0.0106 0.0060 'International Tables Vol C Tables 4.2.6.8 and 6.1.1.4'
As As 0.0499 2.0058 'International Tables Vol C Tables 4.2.6.8 and 6.1.1.4'
I I -0.4742 1.8119 'International Tables Vol C Tables 4.2.6.8 and 6.1.1.4'
Ir Ir -1.4442 7.9887 'International Tables Vol C Tables 4.2.6.8 and 6.1.1.4'

loop_
_geom_angle_atom_site_label_1
_geom_angle_atom_site_label_2
_geom_angle_atom_site_label_3
_geom_angle
_geom_angle_site_symmetry_1
_geom_angle_site_symmetry_3
_geom_angle_publ_flag
C11 As1 C17 109.5(3) . . ?
C11 As1 C23 108.4(4) . . ?
C17 As1 C23 108.5(4) . . ?
C11 As1 C5 109.9(4) . . ?
C17 As1 C5 109.3(4) . . ?
C23 As1 C5 111.2(4) . . ?
Ir1 I3 Ir2 72.58(4) . . ?
Ir2 I4 Ir1 71.69(4) . . ?
C1 Ir1 O3 179.3(4) . . ?
C1 Ir1 C3 90.0(4) . . ?
O3 Ir1 C3 90.4(3) . . ?
C1 Ir1 I1 90.7(3) . . ?
O3 Ir1 I1 88.72(17) . . ?
C3 Ir1 I1 87.0(2) . . ?
C1 Ir1 I3 98.1(3) . . ?
O3 Ir1 I3 82.52(17) . . ?
C3 Ir1 I3 93.2(2) . . ?
I1 Ir1 I3 171.24(3) . . ?
C1 Ir1 I4 101.5(4) . . ?
O3 Ir1 I4 78.10(18) . . ?
C3 Ir1 I4 168.3(2) . . ?
I1 Ir1 I4 95.02(4) . . ?
I3 Ir1 I4 83.08(4) . . ?
C2 Ir2 O3 178.2(4) . . ?
C2 Ir2 C4 89.7(4) . . ?
O3 Ir2 C4 92.0(3) . . ?
C2 Ir2 I2 90.8(4) . . ?
O3 Ir2 I2 88.84(17) . . ?
C4 Ir2 I2 85.8(3) . . ?
C2 Ir2 I4 97.4(4) . . ?
O3 Ir2 I4 83.03(17) . . ?
C4 Ir2 I4 93.9(3) . . ?
I2 Ir2 I4 171.86(3) . . ?
C2 Ir2 I3 100.0(3) . . ?
O3 Ir2 I3 78.23(18) . . ?
C4 Ir2 I3 170.0(3) . . ?
I2 Ir2 I3 96.39(4) . . ?
I4 Ir2 I3 82.54(4) . . ?
Ir2 O3 Ir1 102.2(3) . . ?
Ir2 O3 H1A 126.5 . . ?
Ir1 O3 H1A 121.6 . . ?
O1 C1 Ir1 177.7(10) . . ?
O2 C2 Ir2 178.5(12) . . ?
Ir1 C3 H3A 109.5 . . ?
Ir1 C3 H3B 109.5 . . ?
H3A C3 H3B 109.5 . . ?
Ir1 C3 H3C 109.5 . . ?
H3A C3 H3C 109.5 . . ?
H3B C3 H3C 109.5 . . ?
Ir2 C4 H4A 109.5 . . ?
Ir2 C4 H4B 109.5 . . ?
H4A C4 H4B 109.5 . . ?
Ir2 C4 H4C 109.5 . . ?
H4A C4 H4C 109.5 . . ?
H4B C4 H4C 109.5 . . ?
C6 C5 C10 118.7(10) . . ?
C6 C5 As1 122.2(8) . . ?
C10 C5 As1 119.0(8) . . ?
C5 C6 C7 121.3(11) . . ?
C5 C6 H6 119.3 . . ?
C7 C6 H6 119.3 . . ?
C6 C7 C8 120.6(13) . . ?
C6 C7 H7 119.7 . . ?
C8 C7 H7 119.7 . . ?
C9 C8 C7 119.7(13) . . ?
C9 C8 H8 120.1 . . ?
C7 C8 H8 120.1 . . ?
C8 C9 C10 120.5(12) . . ?
C8 C9 H9 119.7 . . ?
C10 C9 H9 119.7 . . ?
C5 C10 C9 119.1(11) . . ?
C5 C10 H10 120.4 . . ?
C9 C10 H10 120.4 . . ?
C12 C11 C16 120.0 . . ?
C12 C11 As1 118.9(4) . . ?
C16 C11 As1 121.1(4) . . ?
C13 C12 C11 120.0 . . ?
C13 C12 H12 120.0 . . ?
C11 C12 H12 120.0 . . ?
C12 C13 C14 120.0 . . ?
C12 C13 H13 120.0 . . ?
C14 C13 H13 120.0 . . ?
C15 C14 C13 120.0 . . ?
C15 C14 H14 120.0 . . ?
C13 C14 H14 120.0 . . ?
C16 C15 C14 120.0 . . ?
C16 C15 H15 120.0 . . ?
C14 C15 H15 120.0 . . ?
C15 C16 C11 120.0 . . ?
C15 C16 H16 120.0 . . ?
C11 C16 H16 120.0 . . ?
C22 C17 C18 121.8(9) . . ?
C22 C17 As1 119.1(7) . . ?
C18 C17 As1 119.0(7) . . ?
C19 C18 C17 118.0(9) . . ?
C19 C18 H18 121.0 . . ?
C17 C18 H18 121.0 . . ?
C18 C19 C20 120.4(10) . . ?
C18 C19 H19 119.8 . . ?
C20 C19 H19 119.8 . . ?
C21 C20 C19 120.1(10) . . ?
C21 C20 H20 119.9 . . ?
C19 C20 H20 119.9 . . ?
C22 C21 C20 121.0(10) . . ?
C22 C21 H21 119.5 . . ?
C20 C21 H21 119.5 . . ?
C21 C22 C17 118.6(9) . . ?
C21 C22 H22 120.7 . . ?
C17 C22 H22 120.7 . . ?
C28 C23 C24 118.6(10) . . ?
C28 C23 As1 120.3(8) . . ?
C24 C23 As1 121.1(8) . . ?
C23 C24 C25 121.5(11) . . ?
C23 C24 H24 119.3 . . ?
C25 C24 H24 119.3 . . ?
C26 C25 C24 118.4(12) . . ?
C26 C25 H25 120.8 . . ?
C24 C25 H25 120.8 . . ?
C25 C26 C27 120.9(11) . . ?
C25 C26 H26 119.5 . . ?
C27 C26 H26 119.5 . . ?
C26 C27 C28 121.3(12) . . ?
C26 C27 H27 119.4 . . ?
C28 C27 H27 119.4 . . ?
C23 C28 C27 119.3(11) . . ?
C23 C28 H28 120.4 . . ?
C27 C28 H28 120.4 . . ?

loop_
_geom_bond_atom_site_label_1
_geom_bond_atom_site_label_2
_geom_bond_distance
_geom_bond_site_symmetry_2
_geom_bond_publ_flag
As1 C11 1.860(5) . ?
As1 C17 1.896(9) . ?
As1 C23 1.918(10) . ?
As1 C5 1.938(10) . ?
I1 Ir1 2.5991(12) . ?
I2 Ir2 2.6441(10) . ?
I3 Ir1 2.6620(11) . ?
I3 Ir2 2.8699(12) . ?
I4 Ir2 2.7094(10) . ?
I4 Ir1 2.8844(11) . ?
Ir1 C1 1.856(11) . ?
Ir1 O3 2.129(6) . ?
Ir1 C3 2.235(9) . ?
Ir2 C2 1.819(12) . ?
Ir2 O3 2.085(6) . ?
Ir2 C4 2.174(8) . ?
O1 C1 1.161(11) . ?
O2 C2 1.099(12) . ?
O3 H1A 0.8501 . ?
C3 H3A 0.9600 . ?
C3 H3B 0.9600 . ?
C3 H3C 0.9600 . ?
C4 H4A 0.9600 . ?
C4 H4B 0.9600 . ?
C4 H4C 0.9600 . ?
C5 C6 1.346(13) . ?
C5 C10 1.397(13) . ?
C6 C7 1.368(16) . ?
C6 H6 0.9300 . ?
C7 C8 1.371(19) . ?
C7 H7 0.9300 . ?
C8 C9 1.336(18) . ?
C8 H8 0.9300 . ?
C9 C10 1.405(15) . ?
C9 H9 0.9300 . ?
C10 H10 0.9300 . ?
C11 C12 1.3900 . ?
C11 C16 1.3900 . ?
C12 C13 1.3900 . ?
C12 H12 0.9300 . ?
C13 C14 1.3900 . ?
C13 H13 0.9300 . ?
C14 C15 1.3900 . ?
C14 H14 0.9300 . ?
C15 C16 1.3900 . ?
C15 H15 0.9300 . ?
C16 H16 0.9300 . ?
C17 C22 1.382(12) . ?
C17 C18 1.398(12) . ?
C18 C19 1.374(13) . ?
C18 H18 0.9300 . ?
C19 C20 1.389(15) . ?
C19 H19 0.9300 . ?
C20 C21 1.373(14) . ?
C20 H20 0.9300 . ?
C21 C22 1.367(13) . ?
C21 H21 0.9300 . ?
C22 H22 0.9300 . ?
C23 C28 1.363(14) . ?
C23 C24 1.389(14) . ?
C24 C25 1.409(15) . ?
C24 H24 0.9300 . ?
C25 C26 1.330(17) . ?
C25 H25 0.9300 . ?
C26 C27 1.373(17) . ?
C26 H26 0.9300 . ?
C27 C28 1.387(14) . ?
C27 H27 0.9300 . ?
C28 H28 0.9300 . ?
